data_4323216
loop_
_publ_author_name
'K. E. Litz'
'M. M. Banaszak Holl'
'J. W. Kampf'
'G. B. Carpenter'

_publ_section_title
;
 Active Role of a Germylene Ligand in Promoting Reactions of Platinum
 Complexes with Oxygen and Sulfur Dioxide
;
_journal_name_full 'Inorganic Chemistry'
_journal_page_first 6461
_journal_page_last 6469
_journal_paper_doi 10.1021/ic9808044
_journal_volume 37
_journal_year 1998
_chemical_formula_sum 'C26 H70 Ge N2 O4.5 P2 Pt S Si4'
_chemical_formula_weight 956.88
_chemical_name_systematic
; 
 ? 
;
_space_group_IT_number 14
_symmetry_cell_setting monoclinic
_symmetry_space_group_name_Hall '-P 2ybc'
_symmetry_space_group_name_H-M 'P 1 21/c 1'
_atom_sites_solution_hydrogens geom
_atom_sites_solution_primary direct
_atom_sites_solution_secondary difmap
_audit_creation_method SHELXL
_cell_angle_alpha 90.00
_cell_angle_beta 94.5360(10)
_cell_angle_gamma 90.00
_cell_formula_units_Z 4
_cell_length_a 11.683
_cell_length_b 22.6072(2)
_cell_length_c 17.19130(10)
_cell_measurement_reflns_used 8192
_cell_measurement_temperature 158(2)
_cell_measurement_theta_max 29.42
_cell_measurement_theta_min 2.16
_cell_volume 4526.34(5)
_computing_cell_refinement 'Siemens SAINT'
_computing_data_collection 'Siemens SMART'
_computing_data_reduction 'Siemens SAINT'
_computing_molecular_graphics 'Siemens SHELXTL'
_computing_publication_material 'Siemens SHELXTL'
_computing_structure_refinement 'Siemens SHELXTL'
_computing_structure_solution 'Siemens SHELXTL'
_diffrn_ambient_temperature 158(2)
_diffrn_measurement_device 'Siemens SMART-CCD'
_diffrn_measurement_method '\w scans'
_diffrn_radiation_monochromator graphite
_diffrn_radiation_source 'fine-focus sealed tube'
_diffrn_radiation_type MoK\a
_diffrn_radiation_wavelength 0.71073
_diffrn_reflns_av_R_equivalents 0.0339
_diffrn_reflns_av_sigmaI/netI 0.0278
_diffrn_reflns_limit_h_max 15
_diffrn_reflns_limit_h_min -15
_diffrn_reflns_limit_k_max 29
_diffrn_reflns_limit_k_min -30
_diffrn_reflns_limit_l_max 22
_diffrn_reflns_limit_l_min -23
_diffrn_reflns_number 46853
_diffrn_reflns_theta_max 29.42
_diffrn_reflns_theta_min 2.16
_exptl_absorpt_coefficient_mu 4.003
_exptl_absorpt_correction_T_max 0.915
_exptl_absorpt_correction_T_min 0.614
_exptl_absorpt_correction_type multi-scan
_exptl_absorpt_process_details 'Blessing, Acta Cryst. (1995) A51 33-38.'
_exptl_crystal_colour colorless
_exptl_crystal_density_diffrn 1.404
_exptl_crystal_description plate
_exptl_crystal_F_000 1952
_exptl_crystal_size_max 0.06
_exptl_crystal_size_mid 0.24
_exptl_crystal_size_min 0.46
_refine_diff_density_max 1.563
_refine_diff_density_min -0.998
_refine_diff_density_rms 0.124
_refine_ls_extinction_coef 0.00022(5)
_refine_ls_extinction_expression Fc^*^=kFc[1+0.001xFc^2^\l^3^/sin(2\q)]^-1/4^
_refine_ls_extinction_method SHELXL
_refine_ls_goodness_of_fit_all 1.092
_refine_ls_goodness_of_fit_obs 1.114
_refine_ls_matrix_type full
_refine_ls_number_parameters 420
_refine_ls_number_reflns 11492
_refine_ls_number_restraints 0
_refine_ls_restrained_S_all 1.092
_refine_ls_restrained_S_obs 1.114
_refine_ls_R_factor_all 0.0315
_refine_ls_R_factor_obs 0.0264
_refine_ls_shift/esd_max 0.011
_refine_ls_shift/esd_mean 0.000
_refine_ls_structure_factor_coef Fsqd
_refine_ls_weighting_details 'w=1/[\s^2^(Fo^2^)+(0.0325P)^2^+8.9901P] where P=(Fo^2^+2Fc^2^)/3'
_refine_ls_weighting_scheme calc
_refine_ls_wR_factor_all 0.0755
_refine_ls_wR_factor_obs 0.0728
_reflns_number_observed 10380
_reflns_number_total 11512
_reflns_observed_criterion >2sigma(I)
_cod_data_source_file ic9808044_3.cif
_cod_data_source_block ptsulf
_cod_depositor_comments
;
The following automatic conversions were performed:

'_refine_ls_weighting_scheme' value 'calc
w=1/[\s^2^(Fo^2^)+(0.0325P)^2^+8.9901P] where P=(Fo^2^+2Fc^2^)/3' was
changed to 'calc'. New tag '_refine_ls_weighting_details' was
created. The value of the new tag was set to
'w=1/[\s^2^(Fo^2^)+(0.0325P)^2^+8.9901P] where P=(Fo^2^+2Fc^2^)/3'.

Automatic conversion script
Id: cif_fix_values 3143 2015-03-26 13:38:13Z robertas 
;
_cod_original_cell_volume 4526.19(5)
_cod_original_formula_sum 'C26 H70 Ge N2 O4.50 P2 Pt S Si4'
_cod_database_code 4323216

loop_
_symmetry_equiv_pos_as_xyz
'x, y, z'
'-x, y+1/2, -z+1/2'
'-x, -y, -z'
'x, -y-1/2, z-1/2'

loop_
_atom_site_aniso_label
_atom_site_aniso_U_11
_atom_site_aniso_U_22
_atom_site_aniso_U_33
_atom_site_aniso_U_23
_atom_site_aniso_U_13
_atom_site_aniso_U_12
Ge1 0.02075(15) 0.01384(14) 0.01759(15) 0.00046(11) 0.00406(11) -0.00044(11)
Pt1 0.01905(6) 0.01392(6) 0.01359(6) -0.00033(4) 0.00142(4) -0.00110(4)
P1 0.0353(5) 0.0250(4) 0.0179(4) -0.0037(3) 0.0079(3) -0.0042(3)
P2 0.0303(4) 0.0171(4) 0.0178(4) 0.0020(3) -0.0020(3) -0.0055(3)
S1 0.0258(4) 0.0211(4) 0.0145(3) -0.0012(3) 0.0013(3) -0.0015(3)
Si1 0.0726(8) 0.0159(4) 0.0416(6) -0.0032(4) 0.0150(6) -0.0020(5)
Si2 0.0358(5) 0.0315(5) 0.0354(6) 0.0064(4) 0.0078(4) 0.0167(4)
Si3 0.0329(5) 0.0297(5) 0.0341(5) 0.0069(4) 0.0131(4) -0.0059(4)
Si4 0.0191(4) 0.0584(7) 0.0363(6) 0.0127(5) 0.0002(4) -0.0038(5)
O1 0.0273(11) 0.0198(10) 0.0174(11) 0.0023(8) -0.0001(8) 0.0014(9)
O2 0.0326(12) 0.0173(10) 0.0142(10) -0.0017(8) 0.0027(8) 0.0031(9)
O3 0.0320(13) 0.0338(13) 0.0263(13) -0.0016(10) -0.0034(10) -0.0069(11)
O4 0.0387(14) 0.0328(13) 0.0172(11) -0.0034(9) 0.0077(10) 0.0003(11)
O5 0.015(2) 0.075(3) 0.025(2) -0.019(2) -0.001(2) 0.004(2)
N1 0.038(2) 0.0186(13) 0.0272(15) 0.0017(11) 0.0072(12) 0.0071(12)
N2 0.0231(13) 0.0297(14) 0.0272(15) 0.0044(12) 0.0063(11) -0.0045(11)
C1 0.077(3) 0.026(2) 0.030(2) -0.0094(15) 0.015(2) 0.002(2)
C2 0.185(8) 0.038(3) 0.036(3) -0.010(2) 0.036(4) 0.024(4)
C3 0.050(2) 0.042(2) 0.024(2) 0.0010(15) -0.001(2) -0.006(2)
C4 0.084(4) 0.066(3) 0.024(2) 0.000(2) 0.002(2) -0.010(3)
C5 0.046(2) 0.057(3) 0.039(2) -0.010(2) 0.020(2) -0.005(2)
C6 0.045(3) 0.107(5) 0.048(3) -0.010(3) 0.013(2) 0.010(3)
C7 0.045(2) 0.0199(15) 0.028(2) 0.0011(13) 0.002(2) 0.0036(14)
C8 0.040(2) 0.043(2) 0.035(2) 0.003(2) 0.002(2) 0.009(2)
C9 0.046(2) 0.027(2) 0.023(2) 0.0014(13) -0.0071(15) -0.016(2)
C10 0.040(2) 0.064(3) 0.038(2) 0.007(2) -0.013(2) -0.016(2)
C11 0.038(2) 0.026(2) 0.024(2) 0.0072(13) -0.0010(14) -0.0110(15)
C12 0.078(3) 0.035(2) 0.043(3) 0.016(2) 0.005(2) -0.022(2)
C13 0.071(3) 0.041(2) 0.057(3) -0.018(2) 0.008(2) -0.027(2)
C14 0.120(5) 0.022(2) 0.066(3) 0.006(2) 0.026(3) -0.006(3)
C15 0.112(5) 0.033(2) 0.053(3) -0.012(2) 0.018(3) 0.016(3)
C16 0.027(2) 0.050(2) 0.055(3) 0.007(2) 0.005(2) 0.004(2)
C17 0.062(3) 0.056(3) 0.062(3) 0.005(2) 0.016(2) 0.037(3)
C18 0.050(2) 0.053(3) 0.040(2) 0.012(2) 0.001(2) 0.020(2)
C19 0.047(2) 0.050(2) 0.038(2) 0.024(2) 0.013(2) 0.005(2)
C20 0.058(3) 0.044(3) 0.063(3) 0.006(2) 0.024(2) -0.020(2)
C21 0.043(2) 0.049(2) 0.038(2) 0.004(2) 0.019(2) 0.000(2)
C22 0.025(2) 0.097(4) 0.055(3) 0.004(3) 0.000(2) -0.017(2)
C23 0.035(2) 0.134(6) 0.037(3) 0.024(3) -0.001(2) 0.007(3)
C24 0.039(2) 0.055(3) 0.076(4) 0.022(3) -0.004(2) 0.010(2)
C25 0.021(3) 0.066(4) 0.035(3) -0.028(3) -0.008(2) 0.011(3)
C26 0.056(4) 0.055(4) 0.025(3) -0.004(3) -0.017(3) 0.030(3)
C27 0.047(3) 0.027(3) 0.036(3) 0.000(3) -0.003(3) 0.006(3)
C28 0.026(3) 0.062(4) 0.026(3) -0.003(3) -0.012(2) -0.006(3)

loop_
_atom_site_label
_atom_site_type_symbol
_atom_site_fract_x
_atom_site_fract_y
_atom_site_fract_z
_atom_site_U_iso_or_equiv
_atom_site_thermal_displace_type
_atom_site_occupancy
_atom_site_calc_flag
_atom_site_refinement_flags
_atom_site_disorder_group
Ge1 Ge 0.18794(3) 0.583132(13) 0.72832(2) 0.01726(7) Uani 1 d . .
Pt1 Pt 0.243855(9) 0.673143(5) 0.659657(6) 0.01551(4) Uani 1 d . .
P1 P 0.27897(8) 0.64005(4) 0.54187(5) 0.0258(2) Uani 1 d . .
P2 P 0.29156(7) 0.77256(3) 0.64351(5) 0.0219(2) Uani 1 d . .
S1 S 0.24142(7) 0.67842(3) 0.84439(4) 0.02052(15) Uani 1 d . .
Si1 Si 0.21283(13) 0.44525(4) 0.69398(7) 0.0428(3) Uani 1 d . .
Si2 Si 0.40988(9) 0.51479(5) 0.77944(7) 0.0340(2) Uani 1 d . .
Si3 Si -0.00262(9) 0.54232(5) 0.84001(6) 0.0317(2) Uani 1 d . .
Si4 Si -0.07064(8) 0.61346(6) 0.69647(7) 0.0380(3) Uani 1 d . .
O1 O 0.2493(2) 0.61178(10) 0.82755(12) 0.0216(4) Uani 1 d . .
O2 O 0.1989(2) 0.70608(9) 0.76707(12) 0.0213(4) Uani 1 d . .
O3 O 0.3550(2) 0.69969(12) 0.86900(15) 0.0310(5) Uani 1 d . .
O4 O 0.1566(2) 0.68827(11) 0.89960(14) 0.0293(5) Uani 1 d . .
O5 O 0.3683(4) 0.3080(3) 0.9647(3) 0.0387(13) Uani 0.50 d PU .
N1 N 0.2696(3) 0.51162(12) 0.7330(2) 0.0278(6) Uani 1 d . .
N2 N 0.0353(2) 0.57292(13) 0.7509(2) 0.0265(6) Uani 1 d . .
C1 C 0.2697(5) 0.5598(2) 0.5332(2) 0.0439(10) Uani 1 d . .
H1A H 0.3116(5) 0.5425(2) 0.5801(2) 0.050(4) Uiso 1 calc R .
H1B H 0.1880(5) 0.5485(2) 0.5345(2) 0.050(4) Uiso 1 calc R .
C2 C 0.3149(7) 0.5309(2) 0.4619(3) 0.085(2) Uani 1 d . .
H2A H 0.2921(27) 0.4891(5) 0.4598(12) 0.072(4) Uiso 1 calc R .
H2B H 0.3988(8) 0.5337(14) 0.4653(10) 0.072(4) Uiso 1 calc R .
H2C H 0.2828(25) 0.5511(11) 0.4147(3) 0.072(4) Uiso 1 calc R .
C3 C 0.1720(4) 0.6702(2) 0.4672(2) 0.0386(9) Uani 1 d . .
H3A H 0.0961(4) 0.6541(2) 0.4779(2) 0.050(4) Uiso 1 calc R .
H3B H 0.1686(4) 0.7135(2) 0.4752(2) 0.050(4) Uiso 1 calc R .
C4 C 0.1873(5) 0.6598(3) 0.3821(3) 0.0581(13) Uani 1 d . .
H4A H 0.1264(18) 0.6803(13) 0.3502(3) 0.072(4) Uiso 1 calc R .
H4B H 0.1831(31) 0.6173(3) 0.3711(5) 0.072(4) Uiso 1 calc R .
H4C H 0.2622(14) 0.6750(14) 0.3696(5) 0.072(4) Uiso 1 calc R .
C5 C 0.4148(4) 0.6596(2) 0.5046(3) 0.0465(11) Uani 1 d . .
H5A H 0.4199(4) 0.6398(2) 0.4536(3) 0.050(4) Uiso 1 calc R .
H5B H 0.4159(4) 0.7028(2) 0.4955(3) 0.050(4) Uiso 1 calc R .
C6 C 0.5199(4) 0.6430(3) 0.5577(3) 0.066(2) Uani 1 d . .
H6A H 0.5204(17) 0.6657(12) 0.6064(9) 0.072(4) Uiso 1 calc R .
H6B H 0.5894(4) 0.6521(15) 0.5316(9) 0.072(4) Uiso 1 calc R .
H6C H 0.5179(16) 0.6006(4) 0.5695(17) 0.072(4) Uiso 1 calc R .
C7 C 0.1630(3) 0.8158(2) 0.6583(2) 0.0311(8) Uani 1 d . .
H7A H 0.1313(3) 0.8025(2) 0.7070(2) 0.050(4) Uiso 1 calc R .
H7B H 0.1851(3) 0.8579(2) 0.6651(2) 0.050(4) Uiso 1 calc R .
C8 C 0.0697(4) 0.8110(2) 0.5916(2) 0.0393(9) Uani 1 d . .
H8A H 0.0034(12) 0.8350(13) 0.6035(10) 0.072(4) Uiso 1 calc R .
H8B H 0.0462(22) 0.7696(3) 0.5849(14) 0.072(4) Uiso 1 calc R .
H8C H 0.0994(10) 0.8254(15) 0.5433(5) 0.072(4) Uiso 1 calc R .
C9 C 0.3941(3) 0.7949(2) 0.7237(2) 0.0325(8) Uani 1 d . .
H9A H 0.3985(3) 0.8387(2) 0.7246(2) 0.050(4) Uiso 1 calc R .
H9B H 0.3645(3) 0.7821(2) 0.7734(2) 0.050(4) Uiso 1 calc R .
C10 C 0.5140(4) 0.7705(2) 0.7199(3) 0.0485(11) Uani 1 d . .
H10A H 0.5641(8) 0.7862(13) 0.7635(12) 0.072(4) Uiso 1 calc R .
H10B H 0.5438(12) 0.7822(14) 0.6705(10) 0.072(4) Uiso 1 calc R .
H10C H 0.5118(6) 0.7272(3) 0.7233(21) 0.072(4) Uiso 1 calc R .
C11 C 0.3482(3) 0.8039(2) 0.5569(2) 0.0297(7) Uani 1 d . .
H11A H 0.4251(3) 0.7868(2) 0.5514(2) 0.050(4) Uiso 1 calc R .
H11B H 0.2978(3) 0.7917(2) 0.5107(2) 0.050(4) Uiso 1 calc R .
C12 C 0.3585(5) 0.8715(2) 0.5569(3) 0.0519(12) Uani 1 d . .
H12A H 0.3911(29) 0.8845(2) 0.5089(10) 0.072(4) Uiso 1 calc R .
H12B H 0.4087(25) 0.8842(2) 0.6022(12) 0.072(4) Uiso 1 calc R .
H12C H 0.2823(6) 0.8892(2) 0.5595(21) 0.072(4) Uiso 1 calc R .
C13 C 0.0684(5) 0.4548(2) 0.6422(3) 0.0560(13) Uani 1 d . .
H13A H 0.0388(15) 0.4162(3) 0.6242(20) 0.081(3) Uiso 1 calc R .
H13B H 0.0740(7) 0.4810(14) 0.5973(13) 0.081(3) Uiso 1 calc R .
H13C H 0.0163(10) 0.4722(16) 0.6779(7) 0.081(3) Uiso 1 calc R .
C14 C 0.2034(6) 0.3880(2) 0.7723(3) 0.068(2) Uani 1 d . .
H14A H 0.1793(32) 0.3501(5) 0.7485(4) 0.081(3) Uiso 1 calc R .
H14B H 0.1472(24) 0.4006(8) 0.8083(13) 0.081(3) Uiso 1 calc R .
H14C H 0.2787(10) 0.3833(12) 0.8010(15) 0.081(3) Uiso 1 calc R .
C15 C 0.3003(6) 0.4107(2) 0.6177(3) 0.065(2) Uani 1 d . .
H15A H 0.2506(9) 0.3854(14) 0.5832(14) 0.081(3) Uiso 1 calc R .
H15B H 0.3622(21) 0.3868(14) 0.6434(3) 0.081(3) Uiso 1 calc R .
H15C H 0.3333(28) 0.4420(2) 0.5869(15) 0.081(3) Uiso 1 calc R .
C16 C 0.4806(3) 0.5871(2) 0.7637(3) 0.0438(10) Uani 1 d . .
H16A H 0.5641(4) 0.5824(4) 0.7714(22) 0.081(3) Uiso 1 calc R .
H16B H 0.4554(25) 0.6162(5) 0.8011(15) 0.081(3) Uiso 1 calc R .
H16C H 0.4596(27) 0.6009(8) 0.7105(8) 0.081(3) Uiso 1 calc R .
C17 C 0.5064(5) 0.4580(2) 0.7384(3) 0.0594(14) Uani 1 d . .
H17A H 0.5833(10) 0.4608(12) 0.7654(16) 0.081(3) Uiso 1 calc R .
H17B H 0.5110(27) 0.4654(11) 0.6826(6) 0.081(3) Uiso 1 calc R .
H17C H 0.4751(18) 0.4184(3) 0.7459(21) 0.081(3) Uiso 1 calc R .
C18 C 0.4175(4) 0.4997(2) 0.8866(3) 0.0477(11) Uani 1 d . .
H18A H 0.4980(4) 0.4992(17) 0.9075(5) 0.081(3) Uiso 1 calc R .
H18B H 0.3822(29) 0.4613(8) 0.8959(3) 0.081(3) Uiso 1 calc R .
H18C H 0.3764(28) 0.5309(9) 0.9127(4) 0.081(3) Uiso 1 calc R .
C19 C 0.1204(4) 0.5178(2) 0.9075(3) 0.0446(10) Uani 1 d . .
H19A H 0.0918(4) 0.4951(15) 0.9505(12) 0.081(3) Uiso 1 calc R .
H19B H 0.1627(20) 0.5525(2) 0.9285(17) 0.081(3) Uiso 1 calc R .
H19C H 0.1717(18) 0.4929(14) 0.8791(6) 0.081(3) Uiso 1 calc R .
C20 C -0.0951(4) 0.4740(2) 0.8232(3) 0.0541(12) Uani 1 d . .
H20A H -0.1147(28) 0.4582(10) 0.8735(3) 0.081(3) Uiso 1 calc R .
H20B H -0.0528(13) 0.4441(7) 0.7958(20) 0.081(3) Uiso 1 calc R .
H20C H -0.1656(16) 0.4845(4) 0.7915(19) 0.081(3) Uiso 1 calc R .
C21 C -0.0823(4) 0.5977(2) 0.8961(3) 0.0423(10) Uani 1 d . .
H21A H -0.0336(13) 0.6324(8) 0.9076(20) 0.081(3) Uiso 1 calc R .
H21B H -0.1028(29) 0.5799(6) 0.9451(11) 0.081(3) Uiso 1 calc R .
H21C H -0.1524(17) 0.6098(13) 0.8651(9) 0.081(3) Uiso 1 calc R .
C22 C -0.2164(4) 0.5802(3) 0.7017(3) 0.0593(14) Uani 1 d . .
H22A H -0.2727(6) 0.6030(11) 0.6688(18) 0.081(3) Uiso 1 calc R .
H22B H -0.2372(15) 0.5810(16) 0.7558(5) 0.081(3) Uiso 1 calc R .
H22C H -0.2156(9) 0.5392(6) 0.6833(22) 0.081(3) Uiso 1 calc R .
C23 C -0.0462(4) 0.6131(3) 0.5915(3) 0.069(2) Uani 1 d . .
H23A H -0.1102(17) 0.6331(16) 0.5620(4) 0.081(3) Uiso 1 calc R .
H23B H -0.0411(33) 0.5721(3) 0.5733(6) 0.081(3) Uiso 1 calc R .
H23C H 0.0256(18) 0.6338(15) 0.5836(4) 0.081(3) Uiso 1 calc R .
C24 C -0.0787(4) 0.6925(2) 0.7288(3) 0.0570(13) Uani 1 d . .
H24A H -0.1536(13) 0.7091(6) 0.7105(19) 0.081(3) Uiso 1 calc R .
H24B H -0.0178(21) 0.7154(4) 0.7068(18) 0.081(3) Uiso 1 calc R .
H24C H -0.0691(33) 0.6944(3) 0.7859(4) 0.081(3) Uiso 1 calc R .
C25 C 0.3781(6) 0.3224(4) 1.0464(5) 0.041(2) Uani 0.50 d PU .
H25A H 0.4597(6) 0.3231(4) 1.0667(5) 0.039(9) Uiso 0.50 calc PR .
H25B H 0.3440(6) 0.3617(4) 1.0551(5) 0.039(9) Uiso 0.50 calc PR .
C26 C 0.3185(8) 0.2783(4) 1.0840(5) 0.047(2) Uani 0.50 d PU .
H26A H 0.2888(8) 0.2939(4) 1.1323(5) 0.039(9) Uiso 0.50 calc PR .
H26B H 0.3692(8) 0.2441(4) 1.0975(5) 0.039(9) Uiso 0.50 calc PR .
C27 C 0.2185(7) 0.2600(3) 1.0242(5) 0.037(2) Uani 0.50 d PU .
H27A H 0.2117(7) 0.2165(3) 1.0195(5) 0.039(9) Uiso 0.50 calc PR .
H27B H 0.1443(7) 0.2767(3) 1.0378(5) 0.039(9) Uiso 0.50 calc PR .
C28 C 0.2565(6) 0.2866(4) 0.9536(4) 0.039(2) Uani 0.50 d PU .
H28A H 0.2523(6) 0.2567(4) 0.9114(4) 0.039(9) Uiso 0.50 calc PR .
H28B H 0.2042(6) 0.3194(4) 0.9369(4) 0.039(9) Uiso 0.50 calc PR .

loop_
_atom_type_symbol
_atom_type_description
_atom_type_scat_dispersion_real
_atom_type_scat_dispersion_imag
_atom_type_scat_source
C C 0.0033 0.0016 'International Tables Vol C Tables 4.2.6.8 and 6.1.1.4'
H H 0.0000 0.0000 'International Tables Vol C Tables 4.2.6.8 and 6.1.1.4'
N N 0.0061 0.0033 'International Tables Vol C Tables 4.2.6.8 and 6.1.1.4'
O O 0.0106 0.0060 'International Tables Vol C Tables 4.2.6.8 and 6.1.1.4'
Si Si 0.0817 0.0704 'International Tables Vol C Tables 4.2.6.8 and 6.1.1.4'
P P 0.1023 0.0942 'International Tables Vol C Tables 4.2.6.8 and 6.1.1.4'
S S 0.1246 0.1234 'International Tables Vol C Tables 4.2.6.8 and 6.1.1.4'
Ge Ge 0.1547 1.8001 'International Tables Vol C Tables 4.2.6.8 and 6.1.1.4'
Pt Pt -1.7033 8.3905 'International Tables Vol C Tables 4.2.6.8 and 6.1.1.4'

loop_
_geom_angle_atom_site_label_1
_geom_angle_atom_site_label_2
_geom_angle_atom_site_label_3
_geom_angle
_geom_angle_site_symmetry_1
_geom_angle_site_symmetry_3
_geom_angle_publ_flag
N2 Ge1 N1 112.01(13) . . ?
N2 Ge1 O1 98.80(11) . . ?
N1 Ge1 O1 95.77(12) . . ?
N2 Ge1 Pt1 119.65(9) . . ?
N1 Ge1 Pt1 125.36(9) . . ?
O1 Ge1 Pt1 93.02(7) . . ?
O2 Pt1 P1 175.84(7) . . ?
O2 Pt1 P2 80.90(6) . . ?
P1 Pt1 P2 98.76(3) . . ?
O2 Pt1 Ge1 77.12(6) . . ?
P1 Pt1 Ge1 103.46(2) . . ?
P2 Pt1 Ge1 157.65(2) . . ?
C5 P1 C1 105.2(2) . . ?
C5 P1 C3 103.1(2) . . ?
C1 P1 C3 106.1(2) . . ?
C5 P1 Pt1 118.0(2) . . ?
C1 P1 Pt1 113.26(13) . . ?
C3 P1 Pt1 110.15(14) . . ?
C11 P2 C9 104.5(2) . . ?
C11 P2 C7 105.1(2) . . ?
C9 P2 C7 104.1(2) . . ?
C11 P2 Pt1 125.24(12) . . ?
C9 P2 Pt1 108.97(12) . . ?
C7 P2 Pt1 106.98(12) . . ?
O4 S1 O3 114.8(2) . . ?
O4 S1 O2 108.58(14) . . ?
O3 S1 O2 110.46(15) . . ?
O4 S1 O1 109.24(14) . . ?
O3 S1 O1 108.32(14) . . ?
O2 S1 O1 105.02(12) . . ?
N1 Si1 C13 112.7(2) . . ?
N1 Si1 C14 111.0(2) . . ?
C13 Si1 C14 108.7(3) . . ?
N1 Si1 C15 114.2(2) . . ?
C13 Si1 C15 103.6(3) . . ?
C14 Si1 C15 106.1(2) . . ?
N1 Si2 C16 112.1(2) . . ?
N1 Si2 C18 114.1(2) . . ?
C16 Si2 C18 108.4(2) . . ?
N1 Si2 C17 111.4(2) . . ?
C16 Si2 C17 105.0(2) . . ?
C18 Si2 C17 105.2(2) . . ?
N2 Si3 C19 115.0(2) . . ?
N2 Si3 C21 110.7(2) . . ?
C19 Si3 C21 105.6(2) . . ?
N2 Si3 C20 111.4(2) . . ?
C19 Si3 C20 104.8(2) . . ?
C21 Si3 C20 108.8(2) . . ?
N2 Si4 C23 111.2(2) . . ?
N2 Si4 C22 111.8(2) . . ?
C23 Si4 C22 104.9(2) . . ?
N2 Si4 C24 113.0(2) . . ?
C23 Si4 C24 108.0(3) . . ?
C22 Si4 C24 107.5(3) . . ?
S1 O1 Ge1 118.44(13) . . ?
S1 O2 Pt1 122.56(13) . . ?
C28 O5 C25 102.3(6) . . ?
Si1 N1 Si2 121.1(2) . . ?
Si1 N1 Ge1 123.1(2) . . ?
Si2 N1 Ge1 115.8(2) . . ?
Si4 N2 Si3 116.9(2) . . ?
Si4 N2 Ge1 118.0(2) . . ?
Si3 N2 Ge1 122.5(2) . . ?
C2 C1 P1 118.2(3) . . ?
C4 C3 P1 119.4(4) . . ?
C6 C5 P1 114.6(4) . . ?
C8 C7 P2 113.9(3) . . ?
C10 C9 P2 114.9(3) . . ?
C12 C11 P2 115.0(3) . . ?
C26 C25 O5 106.6(7) . . ?
C25 C26 C27 105.0(6) . . ?
C28 C27 C26 100.3(7) . . ?
O5 C28 C27 112.0(6) . . ?

loop_
_geom_bond_atom_site_label_1
_geom_bond_atom_site_label_2
_geom_bond_distance
_geom_bond_site_symmetry_2
_geom_bond_publ_flag
Ge1 N2 1.869(3) . ?
Ge1 N1 1.875(3) . ?
Ge1 O1 1.911(2) . ?
Ge1 Pt1 2.4663(3) . ?
Pt1 O2 2.096(2) . ?
Pt1 P1 2.2271(8) . ?
Pt1 P2 2.3374(8) . ?
P1 C5 1.812(4) . ?
P1 C1 1.823(4) . ?
P1 C3 1.850(4) . ?
P2 C11 1.819(3) . ?
P2 C9 1.825(3) . ?
P2 C7 1.827(4) . ?
S1 O4 1.442(3) . ?
S1 O3 1.443(3) . ?
S1 O2 1.517(2) . ?
S1 O1 1.538(2) . ?
Si1 N1 1.752(3) . ?
Si1 C13 1.856(6) . ?
Si1 C14 1.877(5) . ?
Si1 C15 1.894(5) . ?
Si2 N1 1.767(3) . ?
Si2 C16 1.861(5) . ?
Si2 C18 1.869(4) . ?
Si2 C17 1.881(4) . ?
Si3 N2 1.769(3) . ?
Si3 C19 1.859(4) . ?
Si3 C21 1.873(4) . ?
Si3 C20 1.893(5) . ?
Si4 N2 1.751(3) . ?
Si4 C23 1.849(5) . ?
Si4 C22 1.870(4) . ?
Si4 C24 1.876(6) . ?
O5 C28 1.393(9) . ?
O5 C25 1.437(9) . ?
C1 C2 1.520(6) . ?
C3 C4 1.506(6) . ?
C5 C6 1.518(7) . ?
C7 C8 1.522(6) . ?
C9 C10 1.512(6) . ?
C11 C12 1.534(5) . ?
C25 C26 1.402(14) . ?
C26 C27 1.551(11) . ?
C27 C28 1.454(12) . ?
